data_2209739
loop_
_publ_author_name
'Yong-Hong Wen'
'Kun Zhang'
'Xue-Mei Li'
'Sai Bi'
'Shu-Sheng Zhang'

_publ_section_title
;
 <i>N</i>,<i>N</i>'-Bis(3-methoxyphenyl)oxamide
;
_journal_coeditor_code AT2064
_journal_issue 8
_journal_name_full 'Acta Crystallographica Section E'
_journal_page_first o3443
_journal_page_last o3444
_journal_paper_doi 10.1107/S1600536806027802
_journal_volume 62
_journal_year 2006
_chemical_formula_iupac 'C16 H16 N2 O4'
_chemical_formula_moiety 'C16 H16 N2 O4'
_chemical_formula_sum 'C16 H16 N2 O4'
_chemical_formula_weight 300.31
_chemical_name_systematic
;
N,N'-Bis(3-methoxyphenyl)oxamide
;
_space_group_IT_number 14
_symmetry_cell_setting monoclinic
_symmetry_space_group_name_Hall '-P 2ybc'
_symmetry_space_group_name_H-M 'P 1 21/c 1'
_atom_sites_solution_hydrogens geom
_atom_sites_solution_primary direct
_atom_sites_solution_secondary difmap
_audit_creation_method SHELXL-97
_cell_angle_alpha 90.00
_cell_angle_beta 91.396(2)
_cell_angle_gamma 90.00
_cell_formula_units_Z 2
_cell_length_a 5.0776(5)
_cell_length_b 5.3347(6)
_cell_length_c 26.243(3)
_cell_measurement_reflns_used 1619
_cell_measurement_temperature 293(2)
_cell_measurement_theta_max 25.7
_cell_measurement_theta_min 3.1
_cell_volume 710.65(13)
_computing_cell_refinement 'SAINT (Siemens, 1996)'
_computing_data_collection 'SMART (Siemens, 1996)'
_computing_data_reduction SAINT
_computing_molecular_graphics 'SHELXTL (Sheldrick, 1997b)'
_computing_publication_material
;
SHELXTL, PARST (Nardelli, 1995) and PLATON (Spek, 2003)
;
_computing_structure_refinement 'SHELXL97 (Sheldrick, 1997a)'
_computing_structure_solution 'SHELXS97 (Sheldrick, 1997a)'
_diffrn_ambient_temperature 293(2)
_diffrn_detector_area_resol_mean 8.33
_diffrn_measured_fraction_theta_full 0.992
_diffrn_measured_fraction_theta_max 0.992
_diffrn_measurement_device_type 'Siemens SMART 1000 CCD area-detector'
_diffrn_measurement_method \w
_diffrn_radiation_monochromator graphite
_diffrn_radiation_source 'fine-focus sealed tube'
_diffrn_radiation_type MoK\a
_diffrn_radiation_wavelength 0.71073
_diffrn_reflns_av_R_equivalents 0.0177
_diffrn_reflns_av_sigmaI/netI 0.0190
_diffrn_reflns_limit_h_max 6
_diffrn_reflns_limit_h_min -6
_diffrn_reflns_limit_k_max 6
_diffrn_reflns_limit_k_min -5
_diffrn_reflns_limit_l_max 32
_diffrn_reflns_limit_l_min -29
_diffrn_reflns_number 3878
_diffrn_reflns_theta_full 26.01
_diffrn_reflns_theta_max 26.01
_diffrn_reflns_theta_min 1.55
_diffrn_standards_number 0
_exptl_absorpt_coefficient_mu 0.102
_exptl_absorpt_correction_T_max 0.9899
_exptl_absorpt_correction_T_min 0.9612
_exptl_absorpt_correction_type multi-scan
_exptl_absorpt_process_details '(SADABS; Sheldrick, 1996)'
_exptl_crystal_colour colourless
_exptl_crystal_density_diffrn 1.403
_exptl_crystal_density_method 'not measured'
_exptl_crystal_description block
_exptl_crystal_F_000 316
_exptl_crystal_size_max 0.39
_exptl_crystal_size_mid 0.22
_exptl_crystal_size_min 0.10
_refine_diff_density_max 0.136
_refine_diff_density_min -0.188
_refine_ls_extinction_method none
_refine_ls_goodness_of_fit_ref 1.049
_refine_ls_hydrogen_treatment constr
_refine_ls_matrix_type full
_refine_ls_number_parameters 100
_refine_ls_number_reflns 1389
_refine_ls_number_restraints 0
_refine_ls_restrained_S_all 1.049
_refine_ls_R_factor_all 0.0441
_refine_ls_R_factor_gt 0.0378
_refine_ls_shift/su_max 0.000
_refine_ls_shift/su_mean 0.000
_refine_ls_structure_factor_coef Fsqd
_refine_ls_weighting_details 'calc w=1/[\s^2^(Fo^2^)+(0.0499P)^2^+0.1368P] where P=(Fo^2^+2Fc^2^)/3'
_refine_ls_weighting_scheme calc
_refine_ls_wR_factor_gt 0.0926
_refine_ls_wR_factor_ref 0.0979
_reflns_number_gt 1193
_reflns_number_total 1389
_reflns_threshold_expression I>2\s(I)
_cod_data_source_file at2064.cif
_cod_data_source_block I
_cod_original_sg_symbol_H-M 'P 21/c'
_cod_database_code 2209739
_cod_database_fobs_code 2209739

loop_
_symmetry_equiv_pos_as_xyz
'x, y, z'
'-x, y+1/2, -z+1/2'
'-x, -y, -z'
'x, -y-1/2, z-1/2'

loop_
_atom_site_type_symbol
_atom_site_label
_atom_site_fract_x
_atom_site_fract_y
_atom_site_fract_z
_atom_site_U_iso_or_equiv
_atom_site_adp_type
_atom_site_calc_flag
_atom_site_refinement_flags
_atom_site_occupancy
O O1 0.7162(2) 0.5088(2) 0.20306(4) 0.0521(3) Uani d . 1
O O2 0.77532(18) 0.0979(2) 0.03579(4) 0.0529(3) Uani d . 1
N N1 0.3452(2) 0.2175(2) 0.04084(4) 0.0357(3) Uani d . 1
H H1A 0.1926 0.1945 0.0267 0.043 Uiso calc R 1
C C1 0.5436(2) 0.3588(2) 0.12156(5) 0.0356(3) Uani d . 1
H H1B 0.6631 0.2268 0.1210 0.043 Uiso calc R 1
C C2 0.5466(3) 0.5273(3) 0.16184(5) 0.0378(3) Uani d . 1
C C3 0.3711(3) 0.7265(3) 0.16228(6) 0.0442(4) Uani d . 1
H H3A 0.3769 0.8418 0.1889 0.053 Uiso calc R 1
C C4 0.1883(3) 0.7519(3) 0.12304(6) 0.0458(4) Uani d . 1
H H4A 0.0687 0.8839 0.1236 0.055 Uiso calc R 1
C C5 0.1790(3) 0.5846(3) 0.08271(5) 0.0403(3) Uani d . 1
H H5A 0.0537 0.6026 0.0565 0.048 Uiso calc R 1
C C6 0.3594(2) 0.3900(2) 0.08201(5) 0.0327(3) Uani d . 1
C C7 0.5446(2) 0.0875(2) 0.02188(5) 0.0346(3) Uani d . 1
C C8 0.8869(3) 0.2976(3) 0.20525(6) 0.0531(4) Uani d . 1
H H8A 0.9948 0.3056 0.2358 0.080 Uiso calc R 1
H H8B 0.9972 0.2979 0.1761 0.080 Uiso calc R 1
H H8C 0.7839 0.1467 0.2054 0.080 Uiso calc R 1

loop_
_atom_site_aniso_label
_atom_site_aniso_U_11
_atom_site_aniso_U_22
_atom_site_aniso_U_33
_atom_site_aniso_U_12
_atom_site_aniso_U_13
_atom_site_aniso_U_23
O1 0.0526(6) 0.0639(7) 0.0393(6) 0.0024(5) -0.0098(5) -0.0170(5)
O2 0.0269(5) 0.0825(8) 0.0491(6) 0.0019(5) -0.0039(4) -0.0290(5)
N1 0.0272(6) 0.0462(6) 0.0333(6) 0.0023(5) -0.0044(4) -0.0091(5)
C1 0.0333(7) 0.0382(7) 0.0354(7) 0.0015(5) 0.0005(5) -0.0048(5)
C2 0.0361(7) 0.0432(7) 0.0341(7) -0.0074(5) 0.0016(5) -0.0054(6)
C3 0.0488(9) 0.0386(7) 0.0455(8) -0.0052(6) 0.0080(6) -0.0128(6)
C4 0.0479(9) 0.0357(7) 0.0542(9) 0.0074(6) 0.0066(7) -0.0051(6)
C5 0.0376(7) 0.0417(7) 0.0413(8) 0.0039(6) -0.0005(6) 0.0014(6)
C6 0.0301(7) 0.0362(7) 0.0319(7) -0.0023(5) 0.0031(5) -0.0034(5)
C7 0.0284(7) 0.0449(7) 0.0303(7) -0.0003(5) -0.0011(5) -0.0052(5)
C8 0.0559(10) 0.0589(10) 0.0436(8) -0.0010(7) -0.0141(7) -0.0013(7)

loop_
_atom_type_symbol
_atom_type_description
_atom_type_scat_dispersion_real
_atom_type_scat_dispersion_imag
_atom_type_scat_source
C C 0.0033 0.0016 'International Tables Vol C Tables 4.2.6.8 and 6.1.1.4'
H H 0.0000 0.0000 'International Tables Vol C Tables 4.2.6.8 and 6.1.1.4'
N N 0.0061 0.0033 'International Tables Vol C Tables 4.2.6.8 and 6.1.1.4'
O O 0.0106 0.0060 'International Tables Vol C Tables 4.2.6.8 and 6.1.1.4'

loop_
_geom_angle_atom_site_label_1
_geom_angle_atom_site_label_2
_geom_angle_atom_site_label_3
_geom_angle_site_symmetry_3
_geom_angle
C2 O1 C8 . 117.39(11)
C7 N1 C6 . 126.60(11)
C7 N1 H1A . 116.7
C6 N1 H1A . 116.7
C2 C1 C6 . 119.09(12)
C2 C1 H1B . 120.5
C6 C1 H1B . 120.5
O1 C2 C3 . 116.13(12)
O1 C2 C1 . 123.37(12)
C3 C2 C1 . 120.49(13)
C4 C3 C2 . 119.41(12)
C4 C3 H3A . 120.3
C2 C3 H3A . 120.3
C3 C4 C5 . 121.21(13)
C3 C4 H4A . 119.4
C5 C4 H4A . 119.4
C4 C5 C6 . 118.90(13)
C4 C5 H5A . 120.5
C6 C5 H5A . 120.5
C5 C6 C1 . 120.87(12)
C5 C6 N1 . 118.34(12)
C1 C6 N1 . 120.75(11)
O2 C7 N1 . 126.66(12)
O2 C7 C7 3_655 120.91(14)
N1 C7 C7 3_655 112.43(13)
O1 C8 H8A . 109.5
O1 C8 H8B . 109.5
H8A C8 H8B . 109.5
O1 C8 H8C . 109.5
H8A C8 H8C . 109.5
H8B C8 H8C . 109.5

loop_
_geom_bond_atom_site_label_1
_geom_bond_atom_site_label_2
_geom_bond_site_symmetry_2
_geom_bond_distance
_geom_bond_publ_flag
O1 C2 . 1.3696(16) yes
O1 C8 . 1.4215(19) yes
O2 C7 . 1.2198(15) yes
N1 C7 . 1.3334(16) yes
N1 C6 . 1.4198(16) yes
N1 H1A . 0.8600 ?
C1 C2 . 1.3872(18) ?
C1 C6 . 1.3901(18) ?
C1 H1B . 0.9300 ?
C2 C3 . 1.387(2) ?
C3 C4 . 1.376(2) ?
C3 H3A . 0.9300 ?
C4 C5 . 1.3844(19) ?
C4 H4A . 0.9300 ?
C5 C6 . 1.3846(18) ?
C5 H5A . 0.9300 ?
C7 C7 3_655 1.540(2) yes
C8 H8A . 0.9600 ?
C8 H8B . 0.9600 ?
C8 H8C . 0.9600 ?

loop_
_geom_hbond_atom_site_label_D
_geom_hbond_atom_site_label_H
_geom_hbond_atom_site_label_A
_geom_hbond_site_symmetry_A
_geom_hbond_distance_DH
_geom_hbond_distance_HA
_geom_hbond_distance_DA
_geom_hbond_angle_DHA
_geom_hbond_publ_flag
C8 H8B Cg1 1_655 0.96 2.74 3.577 146 yes
N1 H1A O2 1_455 0.86 2.20 2.9630(10) 148 yes
N1 H1A O2 3_655 0.86 2.27 2.6810(10) 109 yes
C1 H1B O2 1_555 0.93 2.42 2.918(2) 113 yes

loop_
_geom_torsion_atom_site_label_1
_geom_torsion_atom_site_label_2
_geom_torsion_atom_site_label_3
_geom_torsion_atom_site_label_4
_geom_torsion_site_symmetry_4
_geom_torsion
C8 O1 C2 C3 . 176.07(13)
C8 O1 C2 C1 . -3.4(2)
C6 C1 C2 O1 . 178.40(12)
C6 C1 C2 C3 . -1.0(2)
O1 C2 C3 C4 . -177.63(13)
C1 C2 C3 C4 . 1.8(2)
C2 C3 C4 C5 . -1.0(2)
C3 C4 C5 C6 . -0.5(2)
C4 C5 C6 C1 . 1.4(2)
C4 C5 C6 N1 . 179.05(12)
C2 C1 C6 C5 . -0.62(19)
C2 C1 C6 N1 . -178.22(12)
C7 N1 C6 C5 . 151.37(13)
C7 N1 C6 C1 . -30.97(19)
C6 N1 C7 O2 . -1.7(2)
C6 N1 C7 C7 3_655 178.42(13)
